data_7700637
loop_
_publ_author_name
'Ito, Hiroaki'
'Miura, Akira'
'Goto, Yosuke'
'Mizuguchi, Yoshikazu'
'Moriyoshi, Chikako'
'Kuroiwa, Yoshihiro'
'Azuma, Masaki'
'Liu, Jinjia'
'Wen, Xiao-Dong'
'Nishioka, Shunta'
'Maeda, Kazuhiko'
'Masubuchi, Yuji'
'Rosero-Navarro, Nataly Carolina'
'Tadanaga, Kiyoharu'

_publ_section_title
;
 An electronic structure governed by the displacement of the indium site
 in In-S<sub>6</sub> octahedra: LnOInS<sub>2</sub> (Ln = La, Ce, and Pr).
;
_journal_issue 32
_journal_name_full 'Dalton transactions (Cambridge, England : 2003)'
_journal_page_first 12272
_journal_page_last 12278
_journal_paper_doi 10.1039/c9dt01562k
_journal_volume 48
_journal_year 2019
_chemical_formula_sum 'In O Pr S2'
_chemical_formula_weight 335.8
_space_group_IT_number 11
_space_group_name_Hall '-P 2yb'
_space_group_name_H-M_alt 'P 1 21/m 1'
_symmetry_cell_setting monoclinic
_symmetry_Int_Tables_number 11
_symmetry_space_group_name_Hall '-P 2yb'
_symmetry_space_group_name_H-M 'P 1 21/m 1'
_audit_update_record
;
2019-01-16 deposited with the CCDC.    2019-07-24 downloaded from the CCDC.
;
_cell_angle_alpha 90
_cell_angle_beta 90
_cell_angle_gamma 90
_cell_formula_units_Z 2
_cell_length_a 4.00067(3)
_cell_length_b 4.00209(3)
_cell_length_c 12.75783(3)
_cell_measurement_temperature 450
_cell_volume 204.266(2)
_diffrn_ambient_temperature 450
_diffrn_detector_type 'multiple MYTHEN system (Rev. Sci. Instrum. 88, 85111 (2017))'
_diffrn_measurement_device_type SPring-8_BL02B2
_diffrn_radiation_probe x-ray
_diffrn_radiation_type synchrotron
_diffrn_radiation_wavelength 0.49527
_diffrn_source synchrotron
_exptl_absorpt_coefficient_mu 6.746
_exptl_crystal_density_diffrn 5.4604
_exptl_crystal_F_000 296
_pd_instr_location ' ?'
_pd_meas_2theta_range_inc 0.006
_pd_meas_2theta_range_max 78.216
_pd_meas_2theta_range_min 2.100
_pd_meas_number_of_points 12687
_pd_proc_2theta_range_inc 0.006
_pd_proc_2theta_range_max 78.216
_pd_proc_2theta_range_min 2.1
_pd_proc_ls_background_function 'Manual background'
_pd_proc_ls_pref_orient_corr none
_pd_proc_ls_profile_function Pseudo-Voigt
_pd_proc_ls_prof_R_factor 0.0566
_pd_proc_ls_prof_wR_expected 0.0132
_pd_proc_ls_prof_wR_factor 0.0864
_refine_ls_goodness_of_fit_all 6.56
_refine_ls_number_constraints 0
_refine_ls_number_parameters 22
_refine_ls_number_restraints 0
_refine_ls_R_factor_all 0.1151
_refine_ls_R_factor_gt 0.0618
_refine_ls_shift/su_max 0.0422
_refine_ls_shift/su_mean 0.0085
_refine_ls_weighting_scheme sigma
_refine_ls_wR_factor_all 0.0706
_refine_ls_wR_factor_gt 0.0621
_cod_data_source_file c9dt01562k2.cif
_cod_data_source_block I_CCDC8
_cod_depositor_comments
;
The following automatic conversions were performed:

'_diffrn_radiation_probe' value 'X-ray' changed to 'x-ray' according
to
/home/data/users/saulius/crontab/automatic-downloads/rss-feeds/RSC/lib/dictionaries/cif_core.dic
dictionary named 'cif_core.dic' version 2.4.2 from 2011-04-26.

Automatic conversion script
Id: cif_fix_values 4973 2017-02-22 13:04:09Z antanas 

 Adding full bibliography for 7700629--7700637.cif.
;
_cod_original_formula_sum 'In1 O1 Pr1 S2'
_cod_database_code 7700637

loop_
_space_group_symop_id
_space_group_symop_operation_xyz
1 x,y,z
2 -x,y+1/2,-z
3 -x,-y,-z
4 x,-y+1/2,z

loop_
_atom_site_label
_atom_site_type_symbol
_atom_site_fract_x
_atom_site_fract_y
_atom_site_fract_z
_atom_site_adp_type
_atom_site_U_iso_or_equiv
_atom_site_site_symmetry_multiplicity
_atom_site_occupancy
_atom_site_calc_flag
Pr1 Pr 0.25 0.25 0.09593(4) Uiso 0.00558(10) 2 1 d
In1 In 0.25 0.25 0.60858(7) Uani 0.0547(11) 2 1 d
S1 S 0.25 0.25 0.4121(2) Uiso 0.0159(5) 2 1 d
S2 S 0.25 0.25 0.79446(18) Uiso 0.0106(5) 2 1 d
O1 O 0.75 0.25 0 Uiso 0.0041(12) 2 1 d

loop_
_atom_site_aniso_label
_atom_site_aniso_type_symbol
_atom_site_aniso_U_11
_atom_site_aniso_U_22
_atom_site_aniso_U_33
_atom_site_aniso_U_12
_atom_site_aniso_U_13
_atom_site_aniso_U_23
In1 In 0.111(3) 0.0475(19) 0.0056(5) 0 0 0

loop_
_atom_type_symbol
_atom_type_scat_dispersion_real
_atom_type_scat_dispersion_imag
_atom_type_scat_source
In -2.1272 0.6711 'International Tables Vol C tables 4.2.6.8 and 6.1.1.1'
O 0.0007 0.0027 'International Tables Vol C tables 4.2.6.8 and 6.1.1.1'
Pr -1.0877 1.4730 'International Tables Vol C tables 4.2.6.8 and 6.1.1.1'
S 0.0527 0.0607 'International Tables Vol C tables 4.2.6.8 and 6.1.1.1'

loop_
_geom_angle_atom_site_label_1
_geom_angle_atom_site_label_2
_geom_angle_atom_site_label_3
_geom_angle_site_symmetry_1
_geom_angle_site_symmetry_3
_geom_angle
O1 Pr1 O1 1_455 . 117.08(2)
O1 Pr1 O1 1_455 2_645 74.198(10)
O1 Pr1 O1 1_455 2_655 74.198(10)
O1 Pr1 O1 . 2_645 74.198(10)
O1 Pr1 O1 . 2_655 74.198(10)
O1 Pr1 O1 2_645 2_655 117.10(2)
S1 In1 S1 . 2_546 84.67(5)
S1 In1 S1 . 2_556 84.67(5)
S1 In1 S1 . 2_646 84.67(5)
S1 In1 S1 . 2_656 84.67(5)
S1 In1 S2 . . 180.0(5)
S1 In1 S1 2_546 2_556 89.526(7)
S1 In1 S1 2_546 2_646 89.486(7)
S1 In1 S1 2_546 2_656 169.34(8)
S1 In1 S2 2_546 . 95.33(5)
S1 In1 S1 2_556 2_646 169.34(8)
S1 In1 S1 2_556 2_656 89.486(7)
S1 In1 S2 2_556 . 95.33(5)
S1 In1 S1 2_646 2_656 89.526(7)
S1 In1 S2 2_646 . 95.33(5)
S1 In1 S2 2_656 . 95.33(5)
In1 S1 In1 . 2_546 95.33(5)
In1 S1 In1 . 2_556 95.33(5)
In1 S1 In1 . 2_646 95.33(5)
In1 S1 In1 . 2_656 95.33(5)
In1 S1 In1 2_546 2_556 89.526(10)
In1 S1 In1 2_546 2_646 89.486(10)
In1 S1 In1 2_546 2_656 169.34(11)
In1 S1 In1 2_556 2_646 169.34(11)
In1 S1 In1 2_556 2_656 89.486(10)
In1 S1 In1 2_646 2_656 89.526(10)
Pr1 O1 Pr1 . 1_655 117.079(16)
Pr1 O1 Pr1 . 2_645 105.802(7)
Pr1 O1 Pr1 . 2_655 105.802(7)
Pr1 O1 O1 . 2_645 52.911(5)
Pr1 O1 O1 . 2_655 52.911(5)
Pr1 O1 O1 . 2_745 127.089(5)
Pr1 O1 O1 . 2_755 127.089(5)
Pr1 O1 Pr1 1_655 2_645 105.802(7)
Pr1 O1 Pr1 1_655 2_655 105.802(7)
Pr1 O1 O1 1_655 2_645 127.089(5)
Pr1 O1 O1 1_655 2_655 127.089(5)
Pr1 O1 O1 1_655 2_745 52.911(5)
Pr1 O1 O1 1_655 2_755 52.911(5)
Pr1 O1 Pr1 2_645 2_655 117.097(16)
Pr1 O1 O1 2_645 2_645 52.891(5)
Pr1 O1 O1 2_645 2_655 127.109(5)
Pr1 O1 O1 2_645 2_745 52.891(5)
Pr1 O1 O1 2_645 2_755 127.109(5)
Pr1 O1 O1 2_655 2_645 127.109(5)
Pr1 O1 O1 2_655 2_655 52.891(5)
Pr1 O1 O1 2_655 2_745 127.109(5)
Pr1 O1 O1 2_655 2_755 52.891(5)
O1 O1 O1 2_645 2_655 90.0204(5)
O1 O1 O1 2_645 2_745 89.9796(5)
O1 O1 O1 2_645 2_755 180.0(5)
O1 O1 O1 2_655 2_745 180.0(5)
O1 O1 O1 2_655 2_755 89.9796(5)
O1 O1 O1 2_745 2_755 90.0204(5)

loop_
_geom_bond_atom_site_label_1
_geom_bond_atom_site_label_2
_geom_bond_site_symmetry_2
_geom_bond_distance
Pr1 O1 1_455 2.3451(3)
Pr1 O1 . 2.3451(3)
Pr1 O1 2_645 2.3457(3)
Pr1 O1 2_655 2.3457(3)
In1 S1 . 2.507(3)
In1 S1 2_546 2.8417(3)
In1 S1 2_556 2.8417(3)
In1 S1 2_646 2.8417(3)
In1 S1 2_656 2.8417(3)
In1 S2 . 2.371(2)
O1 O1 2_645 2.82940(3)
O1 O1 2_655 2.82940(3)
O1 O1 2_745 2.82940(3)
O1 O1 2_755 2.82940(3)
